data_2000964
loop_
_publ_author_name
'Steel, P. J.'
'Battiste, M. A.'
'Campbell, C. R.'

_publ_section_title
;
 Structures of three 1-[(diphenylphosphinoyl)methyl]cyclohexanols
;
_journal_issue 4
_journal_name_full 'Acta Crystallographica Section C'
_journal_page_first 690
_journal_page_last 693
_journal_paper_doi 10.1107/S0108270191010430
_journal_volume 48
_journal_year 1992
_chemical_formula_sum 'C19 H21 O3 P'
_chemical_formula_weight 328.4
_symmetry_cell_setting monoclinic
_symmetry_space_group_name_Hall 'C -2yc'
_symmetry_space_group_name_H-M 'C 1 c 1'
_cell_angle_alpha 90
_cell_angle_beta 103.88(4)
_cell_angle_gamma 90
_cell_formula_units_Z 4
_cell_length_a 9.240(4)
_cell_length_b 19.529(8)
_cell_length_c 9.736(6)
_cell_volume 1705.5(15)
_diffrn_radiation_type Mo
_diffrn_radiation_wavelength 0.7107
_exptl_absorpt_coefficient_mu 0.17
_exptl_crystal_density_diffrn 1.28
_exptl_crystal_F_000 696
_cod_data_source_file ab0234.cif
_cod_data_source_block ab0234b
_cod_original_cell_volume 1706
_cod_original_formula_sum 'C19 H21 O3 P1'
_cod_database_code 2000964

loop_
_atom_site_label
_atom_site_fract_x
_atom_site_fract_y
_atom_site_fract_z
_atom_site_U_iso_or_equiv
C(1) .2104(3) .14740(10) .4706(3) .0220(10)
O(1) .0709(2) .14570(10) .3696(2) .0330(10)
C(2) .3124(3) .09140(10) .4403(3) .0260(10)
O(2) .2729(3) .02300(10) .4651(3) .03410(10)
O(2') .117(2) .0730(10) .628(2) .028(4)
C(3) .4068(4) .0515(2) .5537(4) .0360(10)
C(4) .4041(4) .0587(2) .7070(4) .0460(10)
C(5) .3143(4) .1221(2) .7343(4) .0420(10)
C(6) .1752(3) .1338(2) .6158(3) .0300(10)
C(10) .2848(3) .21870(10) .4722(3) .0210(10)
P .3000 .24960(10) .3000 .0190(10)
O(10) .1586(2) .23770(10) .1885(2) .0250(10)
C(11) .3487(3) .33910(10) .3229(3) .0210(10)
C(12) .4478(3) .3640(2) .4451(3) .0270(10)
C(13) .4862(4) .4329(2) .4535(4) .0330(10)
C(14) .4272(4) .4771(2) .3413(4) .0390(10)
C(15) .3302(4) .4521(2) .2211(4) .0390(10)
C(16) .2896(4) .3835(2) .2100(3) .0310(10)
C(21) .4577(3) .20750(10) .2572(3) .0210(10)
C(22) .5979(3) .2082(2) .3504(3) .0270(10)
C(23) .7172(4) .1734(2) .3184(4) .0330(10)
C(24) .6952(4) .1374(2) .1919(4) .0360(10)
C(25) .5562(4) .1370(2) .0975(4) .0350(10)
C(26) .4372(4) .1718(2) .1297(3) .0290(10)

loop_
_geom_bond_atom_site_label_1
_geom_bond_atom_site_label_2
_geom_bond_distance
C(1) O(1) 1.422(3)
C(1) C(2) 1.517(4)
C(1) C(6) 1.547(5)
C(1) C(10) 1.551(4)
C(2) O(2) 1.422(4)
C(2) C(3) 1.458(4)
C(3) C(4) 1.505(6)
C(4) C(5) 1.548(6)
C(5) C(6) 1.525(4)
C(10) P 1.818(3)
P O(10) 1.503(2)
P C(11) 1.805(3)
P C(21) 1.807(3)
C(11) C(12) 1.403(4)
C(11) C(16) 1.404(4)
C(12) C(13) 1.390(4)
C(13) C(14) 1.396(5)
C(14) C(15) 1.381(5)
C(15) C(16) 1.389(4)
C(21) C(22) 1.392(4)
C(21) C(26) 1.397(4)
C(22) C(23) 1.392(5)
C(23) C(24) 1.390(5)
C(24) C(25) 1.389(4)
C(25) C(26) 1.391(5)
